data_2003186
loop_
_publ_author_name
'Puliti, Raffaella'
'Mattia, Carlo Andrea'

_publ_section_title
;
 N-Acetylglycyl-L-alaninamide and N-Acetyl-L-alanyl-L-alaninamide
;
_journal_coden_ASTM ACSCEE
_journal_coeditor_code AS1117
_journal_issue 2
_journal_name_full
;
 Acta Crystallographica, Section C: Crystal Structure Communications
;
_journal_page_first 336
_journal_page_last 339
_journal_paper_doi 10.1107/s0108270194008577
_journal_volume 51
_journal_year 1995
_chemical_formula_moiety 'C7 H13 N3 O3'
_chemical_formula_sum 'C7 H13 N3 O3'
_chemical_formula_weight 187.20
_space_group_IT_number 4
_symmetry_cell_setting monoclinic
_symmetry_space_group_name_Hall 'P 2yb'
_symmetry_space_group_name_H-M 'P 1 21 1'
_atom_type_scat_source IntTabIV
_cell_angle_alpha 90.
_cell_angle_beta 96.12(2)
_cell_angle_gamma 90.
_cell_formula_units_Z 2
_cell_length_a 8.189(3)
_cell_length_b 5.047(1)
_cell_length_c 11.305(5)
_cell_measurement_reflns_used 24
_cell_measurement_temperature 293
_cell_measurement_theta_max 25
_cell_measurement_theta_min 22
_cell_volume 464.6(5)
_diffrn_radiation_type CuK\a
_diffrn_radiation_wavelength 1.54056
_exptl_absorpt_coefficient_mu 0.850
_exptl_crystal_colour colourless
_exptl_crystal_density_diffrn 1.338
_exptl_crystal_density_meas ?
_exptl_crystal_description 'flattened prism'
_exptl_crystal_size_max 0.45
_exptl_crystal_size_mid 0.18
_exptl_crystal_size_min 0.06
_exptl_crystal_size_rad ?
_refine_diff_density_max 0.18
_refine_diff_density_min -0.16
_refine_ls_extinction_coef 8.4E-6(6)
_refine_ls_extinction_method 'Stout & Jensen (1968)'
_refine_ls_R_factor_obs 0.030
_refine_ls_shift/esd_max 0.03
_refine_ls_wR_factor_obs 0.033
_cod_depositor_comments
;
 Updated bibliographical information.

 Antanas Vaitkus,
 2019-09-17

 Copied multiple data items from entry 2010431.

 Antanas Vaitkus,
 2019-09-17
;
_cod_database_code 2003186

loop_
_symmetry_equiv_pos_as_xyz
x,y,z
-x,y+1/2,-z

loop_
_atom_site_label
_atom_site_fract_x
_atom_site_fract_y
_atom_site_fract_z
_atom_site_B_iso_or_equiv
O1 .3673(2) .500 .1356(1) 3.14(3)
O2 .3386(2) .2696(3) .4089(1) 3.87(3)
O3 .1341(2) .5044(5) -.1293(1) 4.36(3)
N1 .3253(2) .2026(4) -.0737(1) 2.67(3)
N2 .1345(2) .3366(4) .1948(1) 2.38(3)
N3 .3450(2) .7113(4) .4322(2) 3.10(3)
C1 .2417(2) .1273(4) .0274(2) 2.60(4)
C2 .2535(2) .3410(4) .1225(2) 2.26(3)
C3 .1328(2) .5251(4) .2911(2) 2.33(3)
C4 .2842(2) .4910(5) .3814(2) 2.42(3)
C5 .2633(2) .3959(5) -.1458(2) 2.80(4)
C6 .3601(3) .4697(6) -.2465(2) 3.92(5)
C7 -.0208(3) .4800(7) .3529(2) 3.83(5)
H1 .433(3) .129(6) -.082(2) 2.67
H2 .038(3) .245(7) .176(2) 2.38
H3 .305(3) .869(7) .405(2) 3.10
H4 .437(3) .716(7) .488(2) 3.10
H5 .295(3) -.020(7) .063(2) 2.60
H6 .115(3) .099(6) -.003(2) 2.60
H7 .135(3) .696(6) .262(2) 2.33
H8 .285(3) .451(7) -.322(2) 3.92
H9 .446(3) .345(7) -.259(2) 3.92
H10 .404(3) .636(7) -.233(3) 3.92
H11 -.124(3) .488(8) .296(2) 3.83
H12 -.042(3) .602(7) .412(3) 3.83
H13 -.013(3) .298(8) .393(2) 3.83

loop_
_geom_bond_atom_site_label_1
_geom_bond_atom_site_label_2
_geom_bond_site_symmetry_1
_geom_bond_site_symmetry_2
_geom_bond_distance
_geom_bond_publ_flag
O1 C2 . . 1.226(2) yes
O2 C4 . . 1.230(3) yes
O3 C5 . . 1.223(3) yes
N1 C1 . . 1.444(2) yes
N1 C5 . . 1.336(3) yes
N2 C2 . . 1.337(2) yes
N2 C3 . . 1.448(3) yes
N3 C4 . . 1.324(3) yes
C1 C2 . . 1.518(3) yes
C3 C4 . . 1.529(2) yes
C3 C7 . . 1.520(3) yes
C5 C6 . . 1.502(3) yes
